data_7219015
loop_
_publ_author_name
'Zhang, He'
'Yu, Kai'
'Li, Jingshen'
'Wang, Chunmei'
'Lv, Jinghua'
'Chen, Zhaoyi'
'Cai, Honghong'
'Zhou, Baibin'

_publ_section_title
;
 The highest connected pure inorganic 3D framework assembled by {P4Mo6}
 cluster and alkali metal potassium
;
_journal_name_full 'RSC Adv.'
_journal_paper_doi 10.1039/C4RA09388G
_journal_year 2014
_chemical_formula_moiety 'Co H24 K12 Mo12 O74 P8'
_chemical_formula_sum 'Co H24 K12 Mo12 O74 P8'
_chemical_formula_weight 3135.36
_chemical_name_systematic
; 
 ? 
;
_space_group_IT_number 166
_symmetry_cell_setting trigonal
_symmetry_space_group_name_Hall '-R 3 2"'
_symmetry_space_group_name_H-M 'R -3 m :H'
_atom_sites_solution_hydrogens geom
_atom_sites_solution_primary direct
_atom_sites_solution_secondary difmap
_audit_creation_method SHELXL-97
_audit_update_record
;
2014-10-15 deposited with the CCDC.
2014-12-04 downloaded from the CCDC.
;
_cell_angle_alpha 90.00
_cell_angle_beta 90.00
_cell_angle_gamma 120.00
_cell_formula_units_Z 3
_cell_length_a 13.3320(8)
_cell_length_b 13.3320(8)
_cell_length_c 35.988(4)
_cell_measurement_temperature 293(2)
_cell_volume 5539.6(8)
_computing_cell_refinement 'Bruker SMART'
_computing_data_collection 'Bruker SMART'
_computing_data_reduction 'Bruker SMART'
_computing_molecular_graphics 'Bruker SHELXTL'
_computing_publication_material 'Bruker SHELXTL'
_computing_structure_refinement 'SHELXL-97 (Sheldrick, 1997)'
_computing_structure_solution 'SHELXS-97 (Sheldrick, 1990)'
_diffrn_ambient_temperature 293(2)
_diffrn_measured_fraction_theta_full 0.999
_diffrn_measured_fraction_theta_max 0.999
_diffrn_measurement_device_type 'CCD area detector'
_diffrn_measurement_method 'phi and omega scans'
_diffrn_radiation_monochromator graphite
_diffrn_radiation_source 'fine-focus sealed tube'
_diffrn_radiation_type MoK\a
_diffrn_radiation_wavelength 0.71073
_diffrn_reflns_av_R_equivalents 0.0371
_diffrn_reflns_av_sigmaI/netI 0.0244
_diffrn_reflns_limit_h_max 17
_diffrn_reflns_limit_h_min -17
_diffrn_reflns_limit_k_max 12
_diffrn_reflns_limit_k_min -17
_diffrn_reflns_limit_l_max 35
_diffrn_reflns_limit_l_min -46
_diffrn_reflns_number 10844
_diffrn_reflns_theta_full 27.54
_diffrn_reflns_theta_max 27.54
_diffrn_reflns_theta_min 1.70
_exptl_absorpt_coefficient_mu 3.158
_exptl_absorpt_correction_T_max 0.4056
_exptl_absorpt_correction_T_min 0.343
_exptl_absorpt_correction_type multi-scan
_exptl_crystal_colour blue
_exptl_crystal_density_diffrn 2.820
_exptl_crystal_density_method 'not measured'
_exptl_crystal_description block
_exptl_crystal_F_000 4485
_exptl_crystal_size_max 0.24
_exptl_crystal_size_mid 0.22
_exptl_crystal_size_min 0.20
_refine_diff_density_max 2.309
_refine_diff_density_min -2.202
_refine_diff_density_rms 0.235
_refine_ls_extinction_method none
_refine_ls_goodness_of_fit_ref 1.057
_refine_ls_hydrogen_treatment constr
_refine_ls_matrix_type full
_refine_ls_number_parameters 99
_refine_ls_number_reflns 1613
_refine_ls_number_restraints 24
_refine_ls_restrained_S_all 1.058
_refine_ls_R_factor_all 0.0523
_refine_ls_R_factor_gt 0.0498
_refine_ls_shift/su_max 0.001
_refine_ls_shift/su_mean 0.000
_refine_ls_structure_factor_coef Fsqd
_refine_ls_weighting_details 'calc w=1/[\s^2^(Fo^2^)+(0.2000P)^2^+0.0000P] where P=(Fo^2^+2Fc^2^)/3'
_refine_ls_weighting_scheme calc
_refine_ls_wR_factor_gt 0.0995
_refine_ls_wR_factor_ref 0.1097
_reflns_number_gt 1357
_reflns_number_total 1613
_reflns_threshold_expression >2sigma(I)
_cod_data_source_file c4ra09388g2.cif
_cod_data_source_block p
_cod_original_cell_volume 5539.6(10)
_cod_original_sg_symbol_Hall '-R 3 2'''
_cod_original_sg_symbol_H-M 'R -3 m'
_cod_database_code 7219015

loop_
_symmetry_equiv_pos_as_xyz
'x, y, z'
'-y, x-y, z'
'-x+y, -x, z'
'y, x, -z'
'x-y, -y, -z'
'-x, -x+y, -z'
'x+2/3, y+1/3, z+1/3'
'-y+2/3, x-y+1/3, z+1/3'
'-x+y+2/3, -x+1/3, z+1/3'
'y+2/3, x+1/3, -z+1/3'
'x-y+2/3, -y+1/3, -z+1/3'
'-x+2/3, -x+y+1/3, -z+1/3'
'x+1/3, y+2/3, z+2/3'
'-y+1/3, x-y+2/3, z+2/3'
'-x+y+1/3, -x+2/3, z+2/3'
'y+1/3, x+2/3, -z+2/3'
'x-y+1/3, -y+2/3, -z+2/3'
'-x+1/3, -x+y+2/3, -z+2/3'
'-x, -y, -z'
'y, -x+y, -z'
'x-y, x, -z'
'-y, -x, z'
'-x+y, y, z'
'x, x-y, z'
'-x+2/3, -y+1/3, -z+1/3'
'y+2/3, -x+y+1/3, -z+1/3'
'x-y+2/3, x+1/3, -z+1/3'
'-y+2/3, -x+1/3, z+1/3'
'-x+y+2/3, y+1/3, z+1/3'
'x+2/3, x-y+1/3, z+1/3'
'-x+1/3, -y+2/3, -z+2/3'
'y+1/3, -x+y+2/3, -z+2/3'
'x-y+1/3, x+2/3, -z+2/3'
'-y+1/3, -x+2/3, z+2/3'
'-x+y+1/3, y+2/3, z+2/3'
'x+1/3, x-y+2/3, z+2/3'

loop_
_atom_site_label
_atom_site_type_symbol
_atom_site_fract_x
_atom_site_fract_y
_atom_site_fract_z
_atom_site_U_iso_or_equiv
_atom_site_adp_type
_atom_site_occupancy
_atom_site_symmetry_multiplicity
_atom_site_calc_flag
_atom_site_refinement_flags
K1 K 0.3333 0.0650(9) 0.1667 0.040(3) Uani 0.50 2 d SPU
K1A K 0.2722(18) 0.0545(18) 0.1725(5) 0.049(4) Uani 0.25 1 d PU
K2 K 0.3333 0.6667 0.1667 0.078(3) Uani 1 12 d S
K3 K 0.3333 0.6667 0.0660(3) 0.059(3) Uani 1 6 d S
K4 K 0.5000 0.5000 0.0000 0.078(3) Uani 1 4 d S
Co1 Co 0.0000 0.0000 0.0000 0.053(2) Uani 1 12 d S
Mo1 Mo 0.24093(10) 0.21737(9) 0.06559(3) 0.0201(7) Uani 1 1 d .
O1 O 0.1374(7) 0.2748(14) 0.0388(6) 0.046(3) Uani 1 2 d S
O2 O 0.2640(9) 0.3375(9) 0.1064(3) 0.031(2) Uani 1 1 d .
O3 O 0.1707(16) 0.0854(8) 0.0321(5) 0.043(3) Uani 1 2 d SU
O4 O 0.3669(10) 0.3044(9) 0.0440(3) 0.035(3) Uani 1 1 d .
O5 O 0.0608(6) 0.1217(12) 0.0916(3) 0.024(3) Uani 1 2 d S
O6 O 0.0000 0.0000 0.1492(9) 0.054(8) Uani 1 6 d S
O7 O 0.2766(12) 0.1383(6) 0.1038(4) 0.025(3) Uani 1 2 d S
O8 O 0.2582(7) 0.5164(15) 0.1143(5) 0.046(3) Uani 1 2 d S
O9 O 0.1796(8) 0.3592(15) 0.1628(4) 0.043(3) Uani 1 2 d SU
O10 O 0.4602(14) 0.5398(14) 0.0860(9) 0.113(10) Uani 1 2 d SU
H10A H 0.4123 0.4681 0.0993 0.136 Uiso 0.50 1 calc PR
H10B H 0.5319 0.5877 0.0993 0.136 Uiso 0.50 1 calc PR
O11 O 0.2542(10) 0.508(2) 0.0198(8) 0.081(8) Uani 1 2 d S
H11A H 0.2982 0.4869 0.0098 0.097 Uiso 0.50 1 d PR
H11B H 0.1831 0.4757 0.0138 0.097 Uiso 0.50 1 d PR
P1 P 0.0000 0.0000 0.1082(4) 0.053(2) Uani 1 6 d S
P2 P 0.1959(3) 0.3919(5) 0.12279(17) 0.0336(14) Uani 1 2 d S

loop_
_atom_site_aniso_label
_atom_site_aniso_U_11
_atom_site_aniso_U_22
_atom_site_aniso_U_33
_atom_site_aniso_U_23
_atom_site_aniso_U_13
_atom_site_aniso_U_12
K1 0.055(10) 0.038(4) 0.032(6) -0.012(4) -0.025(7) 0.027(5)
K1A 0.062(11) 0.043(5) 0.032(6) -0.013(4) -0.019(8) 0.019(7)
K2 0.095(5) 0.095(5) 0.044(5) 0.000 0.000 0.047(2)
K3 0.063(5) 0.063(5) 0.051(6) 0.000 0.000 0.032(2)
K4 0.095(5) 0.095(5) 0.044(5) 0.000 0.000 0.047(2)
Co1 0.057(3) 0.057(3) 0.044(4) 0.000 0.000 0.0285(15)
Mo1 0.0213(9) 0.0191(8) 0.0196(9) -0.0030(4) -0.0023(4) 0.0098(5)
O1 0.037(5) 0.028(6) 0.069(9) -0.015(6) -0.007(3) 0.014(3)
O2 0.027(5) 0.033(6) 0.031(5) -0.016(4) -0.001(4) 0.012(5)
O3 0.049(5) 0.049(5) 0.031(5) -0.001(2) -0.002(5) 0.024(3)
O4 0.030(6) 0.030(6) 0.041(6) 0.002(5) 0.003(5) 0.012(5)
O5 0.025(5) 0.030(7) 0.019(6) -0.002(5) -0.001(3) 0.015(4)
O6 0.064(14) 0.064(14) 0.033(15) 0.000 0.000 0.032(7)
O7 0.032(7) 0.025(5) 0.020(7) -0.004(3) -0.008(6) 0.016(4)
O8 0.037(5) 0.028(6) 0.069(9) -0.015(6) -0.007(3) 0.014(3)
O9 0.049(5) 0.049(5) 0.031(5) -0.001(2) -0.002(5) 0.024(3)
O10 0.105(10) 0.105(10) 0.128(14) -0.003(6) 0.003(6) 0.051(9)
O11 0.071(13) 0.062(15) 0.11(2) 0.042(14) 0.021(7) 0.031(7)
P1 0.057(3) 0.057(3) 0.044(4) 0.000 0.000 0.0285(15)
P2 0.029(2) 0.037(3) 0.038(3) -0.017(3) -0.0087(13) 0.0187(15)

loop_
_atom_type_symbol
_atom_type_description
_atom_type_scat_dispersion_real
_atom_type_scat_dispersion_imag
_atom_type_scat_source
C C 0.0033 0.0016 'International Tables Vol C Tables 4.2.6.8 and 6.1.1.4'
H H 0.0000 0.0000 'International Tables Vol C Tables 4.2.6.8 and 6.1.1.4'
N N 0.0061 0.0033 'International Tables Vol C Tables 4.2.6.8 and 6.1.1.4'
O O 0.0106 0.0060 'International Tables Vol C Tables 4.2.6.8 and 6.1.1.4'
P P 0.1023 0.0942 'International Tables Vol C Tables 4.2.6.8 and 6.1.1.4'
K K 0.2009 0.2494 'International Tables Vol C Tables 4.2.6.8 and 6.1.1.4'
Sr Sr -1.5307 3.2498 'International Tables Vol C Tables 4.2.6.8 and 6.1.1.4'
Mo Mo -1.6832 0.6857 'International Tables Vol C Tables 4.2.6.8 and 6.1.1.4'
Co Co 0.3494 0.9721 'International Tables Vol C Tables 4.2.6.8 and 6.1.1.4'

loop_
_geom_angle_atom_site_label_1
_geom_angle_atom_site_label_2
_geom_angle_atom_site_label_3
_geom_angle
_geom_angle_site_symmetry_1
_geom_angle_site_symmetry_3
K1A K1 K1A 140(4) . 12
K1A K1 K1A 53(2) . 24
K1A K1 K1A 87(2) 12 24
K1A K1 K1A 87(2) . 25
K1A K1 K1A 53(2) 12 25
K1A K1 K1A 33.6(10) 24 25
K1A K1 O2 97.1(15) . 24
K1A K1 O2 103.2(16) 12 24
K1A K1 O2 118.4(5) 24 24
K1A K1 O2 120.5(5) 25 24
K1A K1 O2 103.2(16) . 25
K1A K1 O2 97.1(15) 12 25
K1A K1 O2 120.5(5) 24 25
K1A K1 O2 118.4(5) 25 25
O2 K1 O2 118.2(6) 24 25
K1A K1 K1 70(2) . 25
K1A K1 K1 70(2) 12 25
K1A K1 K1 16.8(5) 24 25
K1A K1 K1 16.8(5) 25 25
O2 K1 K1 120.9(3) 24 25
O2 K1 K1 120.9(3) 25 25
K1A K1 O7 80.5(16) . .
K1A K1 O7 79.9(16) 12 .
K1A K1 O7 61.6(5) 24 .
K1A K1 O7 61.4(5) 25 .
O2 K1 O7 60.9(2) 24 .
O2 K1 O7 176.3(4) 25 .
K1 K1 O7 60.1(3) 25 .
K1A K1 O7 79.9(16) . 25
K1A K1 O7 80.5(16) 12 25
K1A K1 O7 61.4(5) 24 25
K1A K1 O7 61.6(5) 25 25
O2 K1 O7 176.3(4) 24 25
O2 K1 O7 60.9(2) 25 25
K1 K1 O7 60.1(3) 25 25
O7 K1 O7 120.2(5) . 25
K1A K1 O9 144(2) . 25
K1A K1 O9 73.8(19) 12 25
K1A K1 O9 156.5(6) 24 25
K1A K1 O9 125.5(6) 25 25
O2 K1 O9 79.8(5) 24 25
O2 K1 O9 51.3(4) 25 25
K1 K1 O9 141.5(4) 25 25
O7 K1 O9 125.5(4) . 25
O7 K1 O9 101.5(4) 25 25
K1A K1 O9 73.8(19) . 3
K1A K1 O9 144(2) 12 3
K1A K1 O9 125.5(6) 24 3
K1A K1 O9 156.5(6) 25 3
O2 K1 O9 51.3(4) 24 3
O2 K1 O9 79.8(5) 25 3
K1 K1 O9 141.5(4) 25 3
O7 K1 O9 101.5(4) . 3
O7 K1 O9 125.5(4) 25 3
O9 K1 O9 77.1(7) 25 3
K1A K1 P2 123.6(18) . 25
K1A K1 P2 87.8(18) 12 25
K1A K1 P2 144.3(5) 24 25
K1A K1 P2 129.1(4) 25 25
O2 K1 P2 97.2(4) 24 25
O2 K1 P2 26.0(2) 25 25
K1 K1 P2 138.87(17) 25 25
O7 K1 P2 150.9(3) . 25
O7 K1 P2 82.9(2) 25 25
O9 K1 P2 25.6(3) 25 25
O9 K1 P2 73.9(4) 3 25
K1 K1A K1A 20(2) . 12
K1 K1A K1A 110(2) . 24
K1A K1A K1A 89.998(6) 12 24
K1 K1A K1 93(2) . 25
K1A K1A K1 73.2(5) 12 25
K1A K1A K1 16.8(5) 24 25
K1 K1A K1A 76(2) . 25
K1A K1A K1A 55.9(10) 12 25
K1A K1A K1A 34.1(10) 24 25
K1 K1A K1A 17.3(5) 25 25
K1 K1A O7 83.5(16) . 25
K1A K1A O7 74.5(13) 12 25
K1A K1A O7 66.2(5) 24 25
K1 K1A O7 62.4(5) 25 25
K1A K1A O7 61.0(7) 25 25
K1 K1A O7 82.9(16) . .
K1A K1A O7 73.8(14) 12 .
K1A K1A O7 66.3(5) 24 .
K1 K1A O7 62.3(5) 25 .
K1A K1A O7 60.7(8) 25 .
O7 K1A O7 121.7(8) 25 .
K1 K1A O9 90(2) . 3
K1A K1A O9 109.7(7) 12 3
K1A K1A O9 155.8(5) 24 3
K1 K1A O9 166.1(9) 25 3
K1A K1A O9 160.8(14) 25 3
O7 K1A O9 131.5(8) 25 3
O7 K1A O9 104.9(7) . 3
K1 K1A O2 67.4(15) . 24
K1A K1A O2 78.3(13) 12 24
K1A K1A O2 124.8(5) 24 24
K1 K1A O2 119.2(8) 25 24
K1A K1A O2 111.0(11) 25 24
O7 K1A O2 150.8(9) 25 24
O7 K1A O2 58.6(5) . 24
O9 K1A O2 50.4(5) 3 24
K1 K1A O2 62.0(15) . 25
K1A K1A O2 72.7(12) 12 25
K1A K1A O2 123.8(4) 24 25
K1 K1A O2 116.5(7) 25 25
K1A K1A O2 107.0(10) 25 25
O7 K1A O2 57.7(4) 25 25
O7 K1A O2 144.8(9) . 25
O9 K1A O2 77.0(6) 3 25
O2 K1A O2 103.9(8) 24 25
K1 K1A O6 150.3(17) . .
K1A K1A O6 144.0(15) 12 .
K1A K1A O6 71.5(3) 24 .
K1 K1A O6 86.0(6) 25 .
K1A K1A O6 101.0(11) 25 .
O7 K1A O6 121.4(8) 25 .
O7 K1A O6 70.5(7) . .
O9 K1A O6 84.3(6) 3 .
O2 K1A O6 87.2(7) 24 .
O2 K1A O6 143.3(8) 25 .
K1 K1A P2 79.1(18) . 3
K1A K1A P2 95.6(10) 12 3
K1A K1A P2 144.9(3) 24 3
K1 K1A P2 144.2(7) 25 3
K1A K1A P2 137.0(12) 25 3
O7 K1A P2 148.5(8) 25 3
O7 K1A P2 82.0(5) . 3
O9 K1A P2 24.4(4) 3 3
O2 K1A P2 26.0(3) 24 3
O2 K1A P2 90.9(6) 25 3
O6 K1A P2 84.3(5) . 3
O8 K2 O8 71.9(7) 3_565 .
O8 K2 O8 71.9(7) 3_565 2_665
O8 K2 O8 71.9(7) . 2_665
O8 K2 O8 108.1(7) 3_565 25_565
O8 K2 O8 179.999(2) . 25_565
O8 K2 O8 108.1(7) 2_665 25_565
O8 K2 O8 108.1(7) 3_565 26_455
O8 K2 O8 108.1(7) . 26_455
O8 K2 O8 179.999(2) 2_665 26_455
O8 K2 O8 71.9(7) 25_565 26_455
O8 K2 O8 179.999(2) 3_565 27
O8 K2 O8 108.1(7) . 27
O8 K2 O8 108.1(7) 2_665 27
O8 K2 O8 71.9(7) 25_565 27
O8 K2 O8 71.9(7) 26_455 27
O8 K2 P2 159.1(4) 3_565 27
O8 K2 P2 91.4(3) . 27
O8 K2 P2 91.4(3) 2_665 27
O8 K2 P2 88.6(3) 25_565 27
O8 K2 P2 88.6(3) 26_455 27
O8 K2 P2 20.9(4) 27 27
O8 K2 P2 20.9(4) 3_565 3_565
O8 K2 P2 88.6(3) . 3_565
O8 K2 P2 88.6(3) 2_665 3_565
O8 K2 P2 91.4(3) 25_565 3_565
O8 K2 P2 91.4(3) 26_455 3_565
O8 K2 P2 159.1(4) 27 3_565
P2 K2 P2 179.998(1) 27 3_565
O8 K2 P2 88.6(3) 3_565 2_665
O8 K2 P2 88.6(3) . 2_665
O8 K2 P2 20.9(4) 2_665 2_665
O8 K2 P2 91.4(3) 25_565 2_665
O8 K2 P2 159.1(4) 26_455 2_665
O8 K2 P2 91.4(3) 27 2_665
P2 K2 P2 78.33(13) 27 2_665
P2 K2 P2 101.67(13) 3_565 2_665
O8 K2 P2 88.6(3) 3_565 .
O8 K2 P2 20.9(4) . .
O8 K2 P2 88.6(3) 2_665 .
O8 K2 P2 159.1(4) 25_565 .
O8 K2 P2 91.4(3) 26_455 .
O8 K2 P2 91.4(3) 27 .
P2 K2 P2 78.33(13) 27 .
P2 K2 P2 101.67(13) 3_565 .
P2 K2 P2 101.67(13) 2_665 .
O8 K2 P2 91.4(3) 3_565 25_565
O8 K2 P2 159.1(4) . 25_565
O8 K2 P2 91.4(3) 2_665 25_565
O8 K2 P2 20.9(4) 25_565 25_565
O8 K2 P2 88.6(3) 26_455 25_565
O8 K2 P2 88.6(3) 27 25_565
P2 K2 P2 101.67(13) 27 25_565
P2 K2 P2 78.33(13) 3_565 25_565
P2 K2 P2 78.33(13) 2_665 25_565
P2 K2 P2 180.0 . 25_565
O8 K2 P2 91.4(3) 3_565 26_455
O8 K2 P2 91.4(3) . 26_455
O8 K2 P2 159.1(4) 2_665 26_455
O8 K2 P2 88.6(3) 25_565 26_455
O8 K2 P2 20.9(4) 26_455 26_455
O8 K2 P2 88.6(3) 27 26_455
P2 K2 P2 101.67(13) 27 26_455
P2 K2 P2 78.33(13) 3_565 26_455
P2 K2 P2 180.0 2_665 26_455
P2 K2 P2 78.33(13) . 26_455
P2 K2 P2 101.67(13) 25_565 26_455
O8 K3 O8 75.5(7) 3_565 2_665
O8 K3 O8 75.5(7) 3_565 .
O8 K3 O8 75.5(7) 2_665 .
O8 K3 O11 87.3(7) 3_565 3_565
O8 K3 O11 137.5(3) 2_665 3_565
O8 K3 O11 137.5(3) . 3_565
O8 K3 O11 137.5(3) 3_565 2_665
O8 K3 O11 87.3(7) 2_665 2_665
O8 K3 O11 137.5(3) . 2_665
O11 K3 O11 79.7(8) 3_565 2_665
O8 K3 O11 137.5(3) 3_565 .
O8 K3 O11 137.5(3) 2_665 .
O8 K3 O11 87.3(7) . .
O11 K3 O11 79.7(8) 3_565 .
O11 K3 O11 79.7(8) 2_665 .
O8 K3 O10 59.2(4) 3_565 2_665
O8 K3 O10 59.2(4) 2_665 2_665
O8 K3 O10 121.2(8) . 2_665
O11 K3 O10 78.6(5) 3_565 2_665
O11 K3 O10 78.5(5) 2_665 2_665
O11 K3 O10 151.5(9) . 2_665
O8 K3 O10 59.2(4) 3_565 3_565
O8 K3 O10 121.2(8) 2_665 3_565
O8 K3 O10 59.2(4) . 3_565
O11 K3 O10 78.5(5) 3_565 3_565
O11 K3 O10 151.5(9) 2_665 3_565
O11 K3 O10 78.6(5) . 3_565
O10 K3 O10 114.5(5) 2_665 3_565
O8 K3 O10 121.2(8) 3_565 .
O8 K3 O10 59.2(4) 2_665 .
O8 K3 O10 59.2(4) . .
O11 K3 O10 151.5(9) 3_565 .
O11 K3 O10 78.6(5) 2_665 .
O11 K3 O10 78.5(5) . .
O10 K3 O10 114.5(5) 2_665 .
O10 K3 O10 114.5(5) 3_565 .
O8 K3 K2 45.0(4) 3_565 .
O8 K3 K2 45.0(4) 2_665 .
O8 K3 K2 45.0(4) . .
O11 K3 K2 132.3(5) 3_565 .
O11 K3 K2 132.3(5) 2_665 .
O11 K3 K2 132.3(5) . .
O10 K3 K2 76.2(6) 2_665 .
O10 K3 K2 76.2(6) 3_565 .
O10 K3 K2 76.2(6) . .
O8 K3 P2 85.1(4) 3_565 .
O8 K3 P2 85.1(4) 2_665 .
O8 K3 P2 12.3(4) . .
O11 K3 P2 132.42(10) 3_565 .
O11 K3 P2 132.52(10) 2_665 .
O11 K3 P2 75.0(5) . .
O10 K3 P2 133.4(7) 2_665 .
O10 K3 P2 57.5(3) 3_565 .
O10 K3 P2 57.5(3) . .
K2 K3 P2 57.23(17) . .
O8 K3 P2 12.3(4) 3_565 3_565
O8 K3 P2 85.1(4) 2_665 3_565
O8 K3 P2 85.1(4) . 3_565
O11 K3 P2 75.0(5) 3_565 3_565
O11 K3 P2 132.42(10) 2_665 3_565
O11 K3 P2 132.52(10) . 3_565
O10 K3 P2 57.5(3) 2_665 3_565
O10 K3 P2 57.5(3) 3_565 3_565
O10 K3 P2 133.4(7) . 3_565
K2 K3 P2 57.23(17) . 3_565
P2 K3 P2 93.5(2) . 3_565
O8 K3 H11A 150.9 3_565 .
O8 K3 H11A 125.1 2_665 .
O8 K3 H11A 89.3 . .
O11 K3 H11A 87.6 3_565 .
O11 K3 H11A 69.3 2_665 .
O11 K3 H11A 14.2 . .
O10 K3 H11A 146.7 2_665 .
O10 K3 H11A 91.7 3_565 .
O10 K3 H11A 67.6 . .
K2 K3 H11A 132.6 . .
P2 K3 H11A 77.4 . .
P2 K3 H11A 146.7 3_565 .
O8 K3 H11B 123.8 3_565 .
O8 K3 H11B 148.8 2_665 .
O8 K3 H11B 85.6 . .
O11 K3 H11B 72.1 3_565 .
O11 K3 H11B 90.4 2_665 .
O11 K3 H11B 14.3 . .
O10 K3 H11B 150.1 2_665 .
O10 K3 H11B 65.6 3_565 .
O10 K3 H11B 89.8 . .
K2 K3 H11B 129.0 . .
P2 K3 H11B 73.8 . .
P2 K3 H11B 118.2 3_565 .
H11A K3 H11B 28.5 . .
O4 K4 O4 77.0(5) 4 .
O4 K4 O4 179.998(1) 4 22_665
O4 K4 O4 103.0(5) . 22_665
O4 K4 O4 103.0(5) 4 19_665
O4 K4 O4 179.998(1) . 19_665
O4 K4 O4 77.0(5) 22_665 19_665
O4 K4 O10 62.0(4) 4 19_665
O4 K4 O10 118.0(4) . 19_665
O4 K4 O10 118.0(4) 22_665 19_665
O4 K4 O10 62.0(4) 19_665 19_665
O4 K4 O10 118.0(4) 4 .
O4 K4 O10 62.0(4) . .
O4 K4 O10 62.0(4) 22_665 .
O4 K4 O10 118.0(4) 19_665 .
O10 K4 O10 180.0(7) 19_665 .
O4 K4 O11 74.9(4) 4 20
O4 K4 O11 62.1(6) . 20
O4 K4 O11 105.1(4) 22_665 20
O4 K4 O11 117.9(6) 19_665 20
O10 K4 O11 63.5(7) 19_665 20
O10 K4 O11 116.5(7) . 20
O4 K4 O11 105.1(4) 4 2_665
O4 K4 O11 117.9(6) . 2_665
O4 K4 O11 74.9(4) 22_665 2_665
O4 K4 O11 62.1(6) 19_665 2_665
O10 K4 O11 116.5(7) 19_665 2_665
O10 K4 O11 63.5(7) . 2_665
O11 K4 O11 180.0(9) 20 2_665
O4 K4 O11 117.9(6) 4 19_665
O4 K4 O11 105.1(4) . 19_665
O4 K4 O11 62.1(6) 22_665 19_665
O4 K4 O11 74.9(4) 19_665 19_665
O10 K4 O11 63.5(7) 19_665 19_665
O10 K4 O11 116.5(7) . 19_665
O11 K4 O11 55.4(8) 20 19_665
O11 K4 O11 124.6(8) 2_665 19_665
O4 K4 O11 62.1(6) 4 .
O4 K4 O11 74.9(4) . .
O4 K4 O11 117.9(6) 22_665 .
O4 K4 O11 105.1(4) 19_665 .
O10 K4 O11 116.5(7) 19_665 .
O10 K4 O11 63.5(7) . .
O11 K4 O11 124.6(8) 20 .
O11 K4 O11 55.4(8) 2_665 .
O11 K4 O11 180.0 19_665 .
O4 K4 K3 85.5(2) 4 19_665
O4 K4 K3 94.5(2) . 19_665
O4 K4 K3 94.5(2) 22_665 19_665
O4 K4 K3 85.5(2) 19_665 19_665
O10 K4 K3 41.7(6) 19_665 19_665
O10 K4 K3 138.3(6) . 19_665
O11 K4 K3 32.7(5) 20 19_665
O11 K4 K3 147.3(5) 2_665 19_665
O11 K4 K3 32.7(5) 19_665 19_665
O11 K4 K3 147.3(5) . 19_665
O4 K4 K3 94.5(2) 4 .
O4 K4 K3 85.5(2) . .
O4 K4 K3 85.5(2) 22_665 .
O4 K4 K3 94.5(2) 19_665 .
O10 K4 K3 138.3(6) 19_665 .
O10 K4 K3 41.7(6) . .
O11 K4 K3 147.3(5) 20 .
O11 K4 K3 32.7(5) 2_665 .
O11 K4 K3 147.3(5) 19_665 .
O11 K4 K3 32.7(5) . .
K3 K4 K3 180.0 19_665 .
O4 K4 H11A 55.7 4 .
O4 K4 H11A 73.2 . .
O4 K4 H11A 124.3 22_665 .
O4 K4 H11A 106.8 19_665 .
O10 K4 H11A 111.4 19_665 .
O10 K4 H11A 68.6 . .
O11 K4 H11A 119.2 20 .
O11 K4 H11A 60.8 2_665 .
O11 K4 H11A 173.5 19_665 .
O11 K4 H11A 6.5 . .
K3 K4 H11A 140.8 19_665 .
K3 K4 H11A 39.2 . .
O3 Co1 O3 180.0(10) 20 2
O3 Co1 O3 96.7(6) 20 19
O3 Co1 O3 83.3(6) 2 19
O3 Co1 O3 96.7(6) 20 21
O3 Co1 O3 83.3(6) 2 21
O3 Co1 O3 96.7(6) 19 21
O3 Co1 O3 83.3(6) 20 3
O3 Co1 O3 96.7(6) 2 3
O3 Co1 O3 83.3(6) 19 3
O3 Co1 O3 180.0(10) 21 3
O3 Co1 O3 83.3(6) 20 .
O3 Co1 O3 96.7(6) 2 .
O3 Co1 O3 179.998(2) 19 .
O3 Co1 O3 83.3(6) 21 .
O3 Co1 O3 96.7(6) 3 .
O4 Mo1 O7 105.8(6) . .
O4 Mo1 O3 101.6(7) . .
O7 Mo1 O3 94.9(5) . .
O4 Mo1 O2 94.7(5) . .
O7 Mo1 O2 86.4(4) . .
O3 Mo1 O2 162.6(6) . .
O4 Mo1 O1 98.5(6) . .
O7 Mo1 O1 154.8(6) . .
O3 Mo1 O1 86.5(6) . .
O2 Mo1 O1 85.1(6) . .
O4 Mo1 O5 170.2(5) . .
O7 Mo1 O5 83.1(5) . .
O3 Mo1 O5 81.5(6) . .
O2 Mo1 O5 81.4(4) . .
O1 Mo1 O5 72.3(5) . .
O4 Mo1 Mo1 101.0(4) . 24
O7 Mo1 Mo1 48.0(3) . 24
O3 Mo1 Mo1 48.3(3) . 24
O2 Mo1 Mo1 134.2(3) . 24
O1 Mo1 Mo1 133.5(4) . 24
O5 Mo1 Mo1 88.1(3) . 24
O4 Mo1 K1 101.3(4) . 25
O7 Mo1 K1 43.0(3) . 25
O3 Mo1 K1 136.3(4) . 25
O2 Mo1 K1 43.5(4) . 25
O1 Mo1 K1 125.7(5) . 25
O5 Mo1 K1 82.1(3) . 25
Mo1 Mo1 K1 90.95(19) 24 25
O4 Mo1 K1A 91.3(5) . 25
O7 Mo1 K1A 40.1(4) . 25
O3 Mo1 K1A 134.9(5) . 25
O2 Mo1 K1A 49.6(5) . 25
O1 Mo1 K1A 134.4(6) . 25
O5 Mo1 K1A 93.0(4) . 25
Mo1 Mo1 K1A 87.0(3) 24 25
K1 Mo1 K1A 11.7(3) 25 25
O4 Mo1 K1A 112.9(5) . 24
O7 Mo1 K1A 40.3(4) . 24
O3 Mo1 K1A 128.3(5) . 24
O2 Mo1 K1A 47.4(5) . 24
O1 Mo1 K1A 122.8(6) . 24
O5 Mo1 K1A 71.0(4) . 24
Mo1 Mo1 K1A 87.0(3) 24 24
K1 Mo1 K1A 11.7(3) 25 24
K1A Mo1 K1A 22.0(6) 25 24
Mo1 O1 Mo1 112.9(9) . 23
P2 O2 Mo1 137.8(7) . .
P2 O2 K1 103.6(6) . 25
Mo1 O2 K1 104.4(5) . 25
P2 O2 K1A 97.9(7) . 24
Mo1 O2 K1A 100.7(6) . 24
K1 O2 K1A 15.6(4) 25 24
P2 O2 K1A 115.6(7) . 25
Mo1 O2 K1A 98.2(6) . 25
K1 O2 K1A 14.9(4) 25 25
K1A O2 K1A 29.0(8) 24 25
Mo1 O3 Mo1 83.3(7) . 24
Mo1 O3 Co1 132.3(5) . .
Mo1 O3 Co1 132.4(5) 24 .
Mo1 O4 K4 148.7(6) . .
P1 O5 Mo1 127.4(3) . .
P1 O5 Mo1 127.3(3) . 23
Mo1 O5 Mo1 101.1(5) . 23
P1 O6 K1A 104.1(6) . 24
P1 O6 K1A 104.1(6) . 3
K1A O6 K1A 144.4(10) 24 3
P1 O6 K1A 104.1(6) . 22
K1A O6 K1A 114.2(5) 24 22
K1A O6 K1A 37.0(7) 3 22
P1 O6 K1A 104.1(6) . 2
K1A O6 K1A 78.9(7) 24 2
K1A O6 K1A 114.2(5) 3 2
K1A O6 K1A 144.4(10) 22 2
P1 O6 K1A 104.1(6) . 23
K1A O6 K1A 114.2(5) 24 23
K1A O6 K1A 78.9(7) 3 23
K1A O6 K1A 114.2(5) 22 23
K1A O6 K1A 37.0(7) 2 23
P1 O6 K1A 104.1(6) . .
K1A O6 K1A 37.0(7) 24 .
K1A O6 K1A 114.2(5) 3 .
K1A O6 K1A 78.9(7) 22 .
K1A O6 K1A 114.2(5) 2 .
K1A O6 K1A 144.4(10) 23 .
Mo1 O7 Mo1 84.0(5) 24 .
Mo1 O7 K1A 112.4(5) 24 12
Mo1 O7 K1A 157.0(7) . 12
Mo1 O7 K1A 157.0(7) 24 25
Mo1 O7 K1A 112.3(5) . 25
K1A O7 K1A 47.6(9) 12 25
Mo1 O7 K1A 156.5(7) 24 24
Mo1 O7 K1A 112.2(5) . 24
K1A O7 K1A 58.3(8) 12 24
K1A O7 K1A 31.7(9) 25 24
Mo1 O7 K1A 112.2(5) 24 .
Mo1 O7 K1A 156.4(7) . .
K1A O7 K1A 31.7(9) 12 .
K1A O7 K1A 58.3(8) 25 .
K1A O7 K1A 47.5(9) 24 .
Mo1 O7 K1 108.1(3) 24 .
Mo1 O7 K1 167.9(4) . .
K1A O7 K1 16.6(5) 12 .
K1A O7 K1 56.2(5) 25 .
K1A O7 K1 56.1(5) 24 .
K1A O7 K1 16.6(5) . .
Mo1 O7 K1 167.9(4) 24 25
Mo1 O7 K1 108.1(3) . 25
K1A O7 K1 56.2(5) 12 25
K1A O7 K1 16.6(5) 25 25
K1A O7 K1 16.6(5) 24 25
K1A O7 K1 56.1(5) . 25
K1 O7 K1 59.8(5) . 25
P2 O8 K3 146.9(11) . .
P2 O8 K2 120.7(11) . .
K3 O8 K2 92.4(6) . .
P2 O9 K1A 105.9(7) . 24
P2 O9 K1A 105.9(7) . 2
K1A O9 K1A 105.0(11) 24 2
P2 O9 K1 98.1(4) . 25
K1A O9 K1 15.9(5) 24 25
K1A O9 K1 120.8(8) 2 25
P2 O9 K1 98.1(4) . 2
K1A O9 K1 120.8(8) 24 2
K1A O9 K1 15.9(5) 2 2
K1 O9 K1 136.6(7) 25 2
K3 O10 K4 92.8(9) . .
K3 O10 H10A 113.1 . .
K4 O10 H10A 113.2 . .
K3 O10 H10B 113.1 . .
K4 O10 H10B 113.2 . .
H10A O10 H10B 110.5 . .
K3 O11 K4 99.2(5) . 3_565
K3 O11 K4 99.3(5) . .
K4 O11 K4 155.7(9) 3_565 .
K3 O11 H11A 119.9 . .
K4 O11 H11A 138.0 3_565 .
K4 O11 H11A 20.6 . .
K3 O11 H11B 119.8 . .
K4 O11 H11B 24.9 3_565 .
K4 O11 H11B 140.9 . .
H11A O11 H11B 120.3 . .
O6 P1 O5 113.0(7) . 2
O6 P1 O5 113.0(7) . 3
O5 P1 O5 105.7(7) 2 3
O6 P1 O5 113.0(7) . .
O5 P1 O5 105.7(7) 2 .
O5 P1 O5 105.7(7) 3 .
O8 P2 O9 116.7(11) . .
O8 P2 O2 108.7(6) . .
O9 P2 O2 105.6(6) . .
O8 P2 O2 108.7(6) . 23
O9 P2 O2 105.6(6) . 23
O2 P2 O2 111.6(8) . 23
O8 P2 K1 120.4(4) . 2
O9 P2 K1 56.3(3) . 2
O2 P2 K1 130.8(5) . 2
O2 P2 K1 50.3(5) 23 2
O8 P2 K1 120.4(4) . 25
O9 P2 K1 56.3(3) . 25
O2 P2 K1 50.3(5) . 25
O2 P2 K1 130.8(5) 23 25
K1 P2 K1 102.58(19) 2 25
O8 P2 K1A 132.5(6) . 24
O9 P2 K1A 49.7(5) . 24
O2 P2 K1A 56.0(6) . 24
O2 P2 K1A 118.8(6) 23 24
K1 P2 K1A 90.4(4) 2 24
K1 P2 K1A 13.1(4) 25 24
O8 P2 K1A 132.5(6) . 2
O9 P2 K1A 49.7(5) . 2
O2 P2 K1A 118.8(6) . 2
O2 P2 K1A 56.0(6) 23 2
K1 P2 K1A 13.1(4) 2 2
K1 P2 K1A 90.4(4) 25 2
K1A P2 K1A 78.0(7) 24 2
O8 P2 K2 38.4(7) . .
O9 P2 K2 78.3(7) . .
O2 P2 K2 122.5(4) . .
O2 P2 K2 122.5(4) 23 .
K1 P2 K2 99.71(18) 2 .
K1 P2 K2 99.71(18) 25 .
K1A P2 K2 106.9(4) 24 .
K1A P2 K2 106.9(4) 2 .
O8 P2 K3 20.8(8) . .
O9 P2 K3 137.5(8) . .
O2 P2 K3 97.8(5) . .
O2 P2 K3 97.8(5) 23 .
K1 P2 K3 127.14(12) 2 .
K1 P2 K3 127.13(12) 25 .
K1A P2 K3 140.2(4) 24 .
K1A P2 K3 140.2(4) 2 .
K2 P2 K3 59.23(18) . .

loop_
_geom_bond_atom_site_label_1
_geom_bond_atom_site_label_2
_geom_bond_distance
_geom_bond_site_symmetry_2
K1 K1A 0.78(2) .
K1 K1A 0.78(2) 12
K1 K1A 2.551(19) 24
K1 K1A 2.551(19) 25
K1 O2 2.696(13) 24
K1 O2 2.696(13) 25
K1 K1 2.71(2) 25
K1 O7 2.718(13) .
K1 O7 2.719(13) 25
K1 O9 2.858(12) 25
K1 O9 2.859(12) 3
K1 P2 3.403(10) 25
K1A K1A 1.47(4) 12
K1A K1A 2.17(4) 24
K1A K1 2.551(19) 25
K1A K1A 2.63(4) 25
K1A O7 2.69(2) 25
K1A O7 2.70(2) .
K1A O9 2.75(2) 3
K1A O2 2.90(2) 24
K1A O2 2.97(2) 25
K1A O6 3.43(2) .
K1A P2 3.46(2) 3
K2 O8 2.561(17) 3_565
K2 O8 2.561(17) .
K2 O8 2.561(17) 2_665
K2 O8 2.561(17) 25_565
K2 O8 2.561(17) 26_455
K2 O8 2.561(17) 27
K2 P2 3.544(6) 27
K2 P2 3.544(6) 3_565
K2 P2 3.544(6) 2_665
K2 P2 3.544(6) .
K2 P2 3.544(6) 25_565
K2 P2 3.544(6) 26_455
K3 O8 2.46(2) 3_565
K3 O8 2.46(2) 2_665
K3 O8 2.46(2) .
K3 O11 2.47(3) 3_565
K3 O11 2.47(3) 2_665
K3 O11 2.47(3) .
K3 O10 3.02(3) 2_665
K3 O10 3.02(3) 3_565
K3 O10 3.02(3) .
K3 P2 3.773(9) .
K3 P2 3.773(9) 3_565
K3 H11A 2.9884 .
K3 H11B 2.9891 .
K4 O4 2.799(11) 4
K4 O4 2.799(11) .
K4 O4 2.799(11) 22_665
K4 O4 2.799(11) 19_665
K4 O10 3.23(3) 19_665
K4 O10 3.23(3) .
K4 O11 3.412(6) 20
K4 O11 3.412(6) 2_665
K4 O11 3.408(6) 19_665
K4 O11 3.408(6) .
K4 K3 4.523(6) 19_665
K4 H11A 2.6315 .
Co1 O3 2.284(18) 20
Co1 O3 2.284(18) 2
Co1 O3 2.285(18) 19
Co1 O3 2.285(18) 21
Co1 O3 2.285(18) 3
Co1 O3 2.285(18) .
Mo1 O4 1.679(11) .
Mo1 O7 1.930(10) .
Mo1 O3 1.945(13) .
Mo1 O2 2.078(9) .
Mo1 O1 2.115(11) .
Mo1 O5 2.282(8) .
Mo1 Mo1 2.584(2) 24
Mo1 K1 3.7914(11) 25
Mo1 K1A 3.865(19) 25
Mo1 K1A 3.869(19) 24
O1 Mo1 2.116(11) 23
O2 P2 1.535(10) .
O2 K1 2.696(13) 25
O2 K1A 2.90(2) 24
O2 K1A 2.97(2) 25
O3 Mo1 1.944(13) 24
O5 P1 1.525(15) .
O5 Mo1 2.284(8) 23
O6 P1 1.48(3) .
O6 K1A 3.43(2) 24
O6 K1A 3.43(2) 3
O6 K1A 3.43(2) 22
O6 K1A 3.43(2) 2
O6 K1A 3.43(2) 23
O7 Mo1 1.930(10) 24
O7 K1A 2.69(2) 12
O7 K1A 2.69(2) 25
O7 K1A 2.70(2) 24
O7 K1 2.719(13) 25
O8 P2 1.469(18) .
O9 P2 1.488(17) .
O9 K1A 2.74(2) 24
O9 K1A 2.74(2) 2
O9 K1 2.858(12) 25
O9 K1 2.859(12) 2
O10 H10A 0.9700 .
O10 H10B 0.9700 .
O11 K4 3.412(6) 3_565
O11 H11A 0.8473 .
O11 H11B 0.8502 .
P1 O5 1.525(15) 2
P1 O5 1.525(15) 3
P2 O2 1.535(10) 23
P2 K1 3.403(10) 2
P2 K1 3.403(10) 25
P2 K1A 3.46(2) 24
P2 K1A 3.46(2) 2

loop_
_geom_hbond_atom_site_label_D
_geom_hbond_atom_site_label_H
_geom_hbond_atom_site_label_A
_geom_hbond_distance_DH
_geom_hbond_distance_HA
_geom_hbond_distance_DA
_geom_hbond_angle_DHA
_geom_hbond_site_symmetry_A
O11 H11B O4 0.85 2.59 3.25(3) 135.5 21
O11 H11A O4 0.85 2.54 3.25(3) 141.1 4
O10 H10B O2 0.97 1.89 2.755(13) 147.7 22_665
O10 H10A O2 0.97 1.89 2.757(13) 147.7 .
